data_4064807
loop_
_publ_author_name
'Dai, Huei-Fang'
'Chen, Chia-Hsiang'
'Yeh, Wen-Yann'

_publ_section_title
;
 Tetrairon Cluster Cp2Fe4(CO)4(C5H4PPh2)2As Flexible Hemilabile Tridentate
 Ligand
;
_journal_issue 12
_journal_name_full Organometallics
_journal_page_first 3438
_journal_paper_doi 10.1021/om200347d
_journal_volume 30
_journal_year 2011
_chemical_formula_moiety 'C99 H82 B2 Cl8 F8 Fe8 O8 P4 Pd2'
_chemical_formula_sum 'C99 H82 B2 Cl8 F8 Fe8 O8 P4 Pd2'
_chemical_formula_weight 2640.35
_chemical_name_systematic
;
 ?
;
_space_group_IT_number 60
_symmetry_cell_setting orthorhombic
_symmetry_space_group_name_Hall '-P 2n 2ab'
_symmetry_space_group_name_H-M 'P b c n'
_atom_sites_solution_hydrogens geom
_atom_sites_solution_primary direct
_atom_sites_solution_secondary difmap
_audit_creation_method SHELXL-97
_cell_angle_alpha 90.00
_cell_angle_beta 90.00
_cell_angle_gamma 90.00
_cell_formula_units_Z 4
_cell_length_a 24.514(5)
_cell_length_b 16.466(3)
_cell_length_c 23.715(4)
_cell_measurement_reflns_used 0
_cell_measurement_temperature 200(2)
_cell_measurement_theta_max 0
_cell_measurement_theta_min 0
_cell_volume 9573(3)
_computing_molecular_graphics 'Ortep-3 for Windows (Farrugia, 1997)'
_computing_publication_material 'WinGX publication routines (Farrugia, 1999)'
_computing_structure_refinement 'SHELXL-97 (Sheldrick, 1997)'
_computing_structure_solution 'SHELXS-86 (Sheldrick, 1986)'
_diffrn_ambient_temperature 200(2)
_diffrn_measured_fraction_theta_full 0.997
_diffrn_measured_fraction_theta_max 0.997
_diffrn_radiation_monochromator graphite
_diffrn_radiation_source 'fine-focus sealed tube'
_diffrn_radiation_type MoK\a
_diffrn_radiation_wavelength 0.71073
_diffrn_reflns_av_R_equivalents 0.1013
_diffrn_reflns_av_sigmaI/netI 0.0839
_diffrn_reflns_limit_h_max 28
_diffrn_reflns_limit_h_min -29
_diffrn_reflns_limit_k_max 19
_diffrn_reflns_limit_k_min -17
_diffrn_reflns_limit_l_max 19
_diffrn_reflns_limit_l_min -28
_diffrn_reflns_number 53608
_diffrn_reflns_theta_full 25.06
_diffrn_reflns_theta_max 25.06
_diffrn_reflns_theta_min 1.49
_exptl_absorpt_coefficient_mu 1.905
_exptl_absorpt_correction_T_max 0.9108
_exptl_absorpt_correction_T_min 0.5314
_exptl_absorpt_correction_type multi-scan
_exptl_crystal_colour black
_exptl_crystal_density_diffrn 1.832
_exptl_crystal_density_method 'not measured'
_exptl_crystal_description prism
_exptl_crystal_F_000 5272
_exptl_crystal_size_max 0.38
_exptl_crystal_size_mid 0.21
_exptl_crystal_size_min 0.05
_refine_diff_density_max 1.518
_refine_diff_density_min -1.475
_refine_diff_density_rms 0.151
_refine_ls_extinction_method none
_refine_ls_goodness_of_fit_ref 1.060
_refine_ls_hydrogen_treatment fixed
_refine_ls_matrix_type full
_refine_ls_number_parameters 623
_refine_ls_number_reflns 8475
_refine_ls_number_restraints 0
_refine_ls_restrained_S_all 1.060
_refine_ls_R_factor_all 0.1044
_refine_ls_R_factor_gt 0.0655
_refine_ls_shift/su_max 0.097
_refine_ls_shift/su_mean 0.002
_refine_ls_structure_factor_coef Fsqd
_refine_ls_weighting_details 'calc w=1/[\s^2^(Fo^2^)+(0.0853P)^2^+21.0662P] where P=(Fo^2^+2Fc^2^)/3'
_refine_ls_weighting_scheme calc
_refine_ls_wR_factor_gt 0.1587
_refine_ls_wR_factor_ref 0.1752
_reflns_number_gt 5613
_reflns_number_total 8475
_reflns_threshold_expression >2sigma(I)
_cod_data_source_file om200347d_si_001.cif
_cod_data_source_block a11669
_cod_database_code 4064807

loop_
_symmetry_equiv_pos_as_xyz
'x, y, z'
'-x+1/2, -y+1/2, z+1/2'
'-x, y, -z+1/2'
'x+1/2, -y+1/2, -z'
'-x, -y, -z'
'x-1/2, y-1/2, -z-1/2'
'x, -y, z-1/2'
'-x-1/2, y-1/2, z'

loop_
_atom_site_label
_atom_site_type_symbol
_atom_site_fract_x
_atom_site_fract_y
_atom_site_fract_z
_atom_site_U_iso_or_equiv
_atom_site_adp_type
_atom_site_occupancy
_atom_site_symmetry_multiplicity
_atom_site_calc_flag
_atom_site_refinement_flags
_atom_site_disorder_assembly
_atom_site_disorder_group
C1 C 0.3246(3) 0.2182(4) 0.1630(3) 0.0226(17) Uani 1 1 d . . .
C2 C 0.2768(3) 0.0865(5) 0.2319(3) 0.0286(19) Uani 1 1 d . . .
C3 C 0.3855(4) 0.1574(5) 0.2645(4) 0.033(2) Uani 1 1 d . . .
C4 C 0.2831(3) 0.2612(5) 0.2767(3) 0.0276(19) Uani 1 1 d . . .
C5 C 0.3929(3) 0.3571(4) 0.1894(3) 0.0264(18) Uani 1 1 d . . .
C6 C 0.4318(3) 0.3118(5) 0.2205(3) 0.0279(19) Uani 1 1 d . . .
H6 H 0.4644 0.2830 0.2050 0.034 Uiso 1 1 calc R . .
C7 C 0.4165(4) 0.3176(6) 0.2773(3) 0.038(2) Uani 1 1 d . . .
H7 H 0.4369 0.2929 0.3096 0.045 Uiso 1 1 calc R . .
C8 C 0.3701(4) 0.3652(5) 0.2821(4) 0.041(2) Uani 1 1 d . . .
H8 H 0.3517 0.3810 0.3181 0.049 Uiso 1 1 calc R . .
C9 C 0.3540(4) 0.3896(5) 0.2272(4) 0.035(2) Uani 1 1 d . . .
H9 H 0.3227 0.4259 0.2174 0.041 Uiso 1 1 calc R . .
C10 C 0.2088(3) 0.2468(5) 0.1406(3) 0.0238(18) Uani 1 1 d . . .
C11 C 0.2013(3) 0.2914(5) 0.1920(3) 0.0278(19) Uani 1 1 d . . .
H11 H 0.2071 0.3512 0.1967 0.033 Uiso 1 1 calc R . .
C12 C 0.1806(3) 0.2394(5) 0.2334(4) 0.033(2) Uani 1 1 d . . .
H12 H 0.1692 0.2550 0.2724 0.040 Uiso 1 1 calc R . .
C13 C 0.1782(3) 0.1601(5) 0.2094(3) 0.030(2) Uani 1 1 d . . .
H13 H 0.1647 0.1102 0.2290 0.036 Uiso 1 1 calc R . .
C14 C 0.1963(3) 0.1640(5) 0.1526(4) 0.0278(19) Uani 1 1 d . . .
H14 H 0.1977 0.1177 0.1253 0.033 Uiso 1 1 calc R . .
C15 C 0.2654(5) 0.1617(6) 0.3691(4) 0.050(3) Uani 1 1 d . . .
H15 H 0.2348 0.2006 0.3760 0.060 Uiso 1 1 calc R . .
C16 C 0.3192(6) 0.1757(8) 0.3793(4) 0.067(4) Uani 1 1 d . . .
H16 H 0.3346 0.2270 0.3954 0.080 Uiso 1 1 calc R . .
C17 C 0.3493(5) 0.1065(11) 0.3661(5) 0.079(5) Uani 1 1 d . . .
H17 H 0.3893 0.0982 0.3718 0.094 Uiso 1 1 calc R . .
C18 C 0.3108(6) 0.0484(8) 0.3456(5) 0.071(4) Uani 1 1 d . . .
H18 H 0.3189 -0.0087 0.3339 0.085 Uiso 1 1 calc R . .
C19 C 0.2604(4) 0.0841(6) 0.3480(4) 0.046(3) Uani 1 1 d . . .
H19 H 0.2253 0.0574 0.3371 0.055 Uiso 1 1 calc R . .
C20 C 0.3566(5) 0.0715(6) 0.1152(4) 0.056(3) Uani 1 1 d . . .
H20 H 0.3394 0.0933 0.0801 0.067 Uiso 1 1 calc R . .
C21 C 0.4064(5) 0.0951(6) 0.1373(6) 0.065(4) Uani 1 1 d . . .
H21 H 0.4315 0.1364 0.1205 0.078 Uiso 1 1 calc R . .
C22 C 0.4175(4) 0.0471(6) 0.1853(5) 0.052(3) Uani 1 1 d . . .
H22 H 0.4513 0.0479 0.2089 0.062 Uiso 1 1 calc R . .
C23 C 0.3724(4) -0.0025(5) 0.1922(4) 0.043(2) Uani 1 1 d . . .
H23 H 0.3678 -0.0444 0.2223 0.052 Uiso 1 1 calc R . .
C24 C 0.3358(4) 0.0131(5) 0.1486(4) 0.046(3) Uani 1 1 d . . .
H24 H 0.3005 -0.0158 0.1424 0.055 Uiso 1 1 calc R . .
C25 C 0.4219(3) 0.4887(5) 0.1150(4) 0.033(2) Uani 1 1 d . . .
C26 C 0.4346(4) 0.5224(6) 0.0636(5) 0.055(3) Uani 1 1 d . . .
H26 H 0.4282 0.4923 0.0301 0.066 Uiso 1 1 calc R . .
C27 C 0.4566(5) 0.6000(6) 0.0604(6) 0.067(4) Uani 1 1 d . . .
H27 H 0.4669 0.6222 0.0250 0.081 Uiso 1 1 calc R . .
C28 C 0.4631(4) 0.6444(5) 0.1092(6) 0.063(4) Uani 1 1 d . . .
H28 H 0.4766 0.6984 0.1070 0.076 Uiso 1 1 calc R . .
C29 C 0.4506(4) 0.6126(6) 0.1600(6) 0.061(3) Uani 1 1 d . . .
H29 H 0.4558 0.6440 0.1932 0.073 Uiso 1 1 calc R . .
C30 C 0.4298(4) 0.5328(5) 0.1640(4) 0.045(3) Uani 1 1 d . . .
H30 H 0.4213 0.5098 0.1997 0.054 Uiso 1 1 calc R . .
C31 C 0.4500(3) 0.3260(5) 0.0845(3) 0.0272(19) Uani 1 1 d . . .
C32 C 0.4389(4) 0.2668(5) 0.0443(4) 0.036(2) Uani 1 1 d . . .
H32 H 0.4025 0.2571 0.0322 0.043 Uiso 1 1 calc R . .
C33 C 0.4821(4) 0.2218(5) 0.0220(4) 0.041(2) Uani 1 1 d . . .
H33 H 0.4752 0.1816 -0.0058 0.049 Uiso 1 1 calc R . .
C34 C 0.5353(4) 0.2354(5) 0.0404(4) 0.037(2) Uani 1 1 d . . .
H34 H 0.5643 0.2031 0.0260 0.045 Uiso 1 1 calc R . .
C35 C 0.5459(4) 0.2953(5) 0.0792(3) 0.036(2) Uani 1 1 d . . .
H35 H 0.5823 0.3051 0.0912 0.043 Uiso 1 1 calc R . .
C36 C 0.5035(3) 0.3413(5) 0.1007(3) 0.0287(19) Uani 1 1 d . . .
H36 H 0.5111 0.3837 0.1268 0.034 Uiso 1 1 calc R . .
C37 C 0.1635(3) 0.3541(4) 0.0592(3) 0.0236(18) Uani 1 1 d . . .
C38 C 0.1151(3) 0.3468(5) 0.0896(3) 0.0293(19) Uani 1 1 d . . .
H38 H 0.1127 0.3091 0.1198 0.035 Uiso 1 1 calc R . .
C39 C 0.0704(4) 0.3944(5) 0.0759(4) 0.042(2) Uani 1 1 d . . .
H39 H 0.0375 0.3891 0.0966 0.050 Uiso 1 1 calc R . .
C40 C 0.0735(4) 0.4494(5) 0.0323(4) 0.038(2) Uani 1 1 d . . .
H40 H 0.0430 0.4826 0.0234 0.046 Uiso 1 1 calc R . .
C41 C 0.1211(4) 0.4563(5) 0.0015(4) 0.041(2) Uani 1 1 d . . .
H41 H 0.1230 0.4933 -0.0292 0.049 Uiso 1 1 calc R . .
C42 C 0.1655(4) 0.4097(5) 0.0151(3) 0.033(2) Uani 1 1 d . . .
H42 H 0.1983 0.4154 -0.0060 0.039 Uiso 1 1 calc R . .
C43 C 0.2236(3) 0.2150(4) 0.0207(3) 0.0236(18) Uani 1 1 d . . .
C44 C 0.2699(4) 0.1983(5) -0.0102(3) 0.034(2) Uani 1 1 d . . .
H44 H 0.3029 0.2263 -0.0025 0.041 Uiso 1 1 calc R . .
C45 C 0.2679(4) 0.1403(5) -0.0529(4) 0.043(2) Uani 1 1 d . . .
H45 H 0.2996 0.1286 -0.0745 0.051 Uiso 1 1 calc R . .
C46 C 0.2192(4) 0.0996(5) -0.0635(4) 0.042(2) Uani 1 1 d . . .
H46 H 0.2179 0.0593 -0.0921 0.051 Uiso 1 1 calc R . .
C47 C 0.1732(4) 0.1174(5) -0.0330(4) 0.037(2) Uani 1 1 d . . .
H47 H 0.1402 0.0892 -0.0405 0.045 Uiso 1 1 calc R . .
C48 C 0.1746(3) 0.1762(5) 0.0089(3) 0.0295(19) Uani 1 1 d . . .
H48 H 0.1425 0.1898 0.0292 0.035 Uiso 1 1 calc R . .
C49 C 0.6048(5) 0.6297(7) 0.1165(6) 0.080(4) Uani 1 1 d . . .
H49A H 0.6228 0.6770 0.1344 0.096 Uiso 1 1 calc R . .
H49B H 0.5674 0.6463 0.1058 0.096 Uiso 1 1 calc R . .
C50 C 0.0000 0.3694(15) 0.2500 0.133(9) Uiso 1 2 d S . .
H50A H -0.0121 0.4046 0.2185 0.160 Uiso 0.50 1 calc PR . .
H50B H 0.0121 0.4046 0.2815 0.160 Uiso 0.50 1 calc PR . .
O1 O 0.3309(2) 0.2396(3) 0.1112(2) 0.0228(12) Uani 1 1 d . . .
O2 O 0.2504(2) 0.0255(3) 0.2315(3) 0.0388(15) Uani 1 1 d . . .
O3 O 0.4306(3) 0.1461(4) 0.2828(3) 0.0452(16) Uani 1 1 d . . .
O4 O 0.2610(2) 0.3130(3) 0.3041(2) 0.0321(14) Uani 1 1 d . . .
P1 P 0.39527(9) 0.38536(12) 0.11565(9) 0.0241(5) Uani 1 1 d . . .
P2 P 0.22401(8) 0.29450(12) 0.07409(8) 0.0213(5) Uani 1 1 d . . .
Fe1 Fe 0.35213(5) 0.26140(6) 0.23313(5) 0.0226(3) Uani 1 1 d . . .
Fe2 Fe 0.26018(5) 0.20090(6) 0.20802(4) 0.0215(3) Uani 1 1 d . . .
Fe3 Fe 0.31076(5) 0.15061(7) 0.29346(5) 0.0271(3) Uani 1 1 d . . .
Fe4 Fe 0.34639(5) 0.11821(6) 0.19685(5) 0.0249(3) Uani 1 1 d . . .
Pd1 Pd 0.30860(2) 0.35290(3) 0.08672(2) 0.02114(17) Uani 1 1 d . . .
Cl1 Cl 0.28641(9) 0.48111(11) 0.06211(10) 0.0355(5) Uani 1 1 d . . .
Cl2 Cl 0.64118(13) 0.60274(17) 0.05512(12) 0.0648(8) Uani 1 1 d . . .
Cl3 Cl 0.60112(15) 0.5510(2) 0.16498(16) 0.0953(12) Uani 1 1 d . . .
Cl4 Cl 0.0545(2) 0.3056(3) 0.2277(2) 0.1489(19) Uani 1 1 d . . .
B1 B 0.5877(7) 0.8558(9) 0.1251(9) 0.082(6) Uani 1 1 d . . .
F1 F 0.5807(9) 0.9076(16) 0.0922(10) 0.100(10) Uiso 0.42(3) 1 d P A 1
F1' F 0.6023(6) 0.8597(10) 0.0653(7) 0.099(7) Uiso 0.58(3) 1 d P A 2
F2 F 0.5450(3) 0.8057(4) 0.1344(4) 0.098(3) Uani 1 1 d . A .
F3 F 0.6338(5) 0.8093(9) 0.1390(6) 0.080(4) Uiso 0.55 1 d P A 3
F4 F 0.5900(13) 0.906(2) 0.1808(14) 0.186(11) Uiso 0.45 1 d P A 3
F3' F 0.6283(7) 0.8594(11) 0.1601(8) 0.085(5) Uiso 0.45 1 d P A 4
F4' F 0.5690(8) 0.9353(12) 0.1348(10) 0.136(6) Uiso 0.55 1 d P A 4

loop_
_atom_site_aniso_label
_atom_site_aniso_U_11
_atom_site_aniso_U_22
_atom_site_aniso_U_33
_atom_site_aniso_U_23
_atom_site_aniso_U_13
_atom_site_aniso_U_12
C1 0.030(5) 0.014(4) 0.024(4) -0.001(3) 0.000(4) -0.003(3)
C2 0.038(5) 0.022(4) 0.026(5) 0.005(4) 0.005(4) -0.004(4)
C3 0.032(5) 0.038(5) 0.029(5) -0.006(4) -0.005(4) 0.000(4)
C4 0.029(5) 0.025(4) 0.029(5) 0.004(4) 0.005(4) -0.008(4)
C5 0.031(5) 0.018(4) 0.030(5) -0.005(4) -0.003(4) -0.010(4)
C6 0.030(5) 0.033(5) 0.021(4) 0.004(4) -0.006(4) -0.017(4)
C7 0.049(6) 0.046(6) 0.019(5) 0.000(4) -0.003(4) -0.022(5)
C8 0.062(7) 0.039(5) 0.021(5) -0.007(4) 0.010(4) -0.024(5)
C9 0.042(5) 0.022(4) 0.039(5) -0.007(4) 0.007(4) -0.012(4)
C10 0.021(4) 0.032(5) 0.018(4) -0.004(3) -0.001(3) 0.004(3)
C11 0.026(5) 0.034(5) 0.023(4) -0.002(4) -0.006(4) 0.011(4)
C12 0.025(5) 0.050(6) 0.025(5) 0.005(4) 0.000(4) 0.003(4)
C13 0.021(4) 0.039(5) 0.029(5) 0.016(4) -0.001(4) -0.001(4)
C14 0.023(5) 0.026(4) 0.035(5) 0.006(4) -0.006(4) 0.002(4)
C15 0.067(8) 0.055(7) 0.028(5) 0.017(5) 0.020(5) -0.002(6)
C16 0.093(10) 0.086(9) 0.021(6) -0.003(6) -0.001(6) -0.046(8)
C17 0.050(8) 0.160(15) 0.026(6) 0.057(8) -0.007(6) 0.006(9)
C18 0.100(11) 0.071(8) 0.040(7) 0.036(6) 0.020(7) 0.036(8)
C19 0.061(7) 0.048(6) 0.029(5) 0.017(5) 0.007(5) -0.022(5)
C20 0.111(10) 0.029(6) 0.029(6) -0.006(4) 0.002(6) 0.027(6)
C21 0.087(9) 0.024(5) 0.084(9) -0.010(6) 0.057(8) 0.003(6)
C22 0.035(6) 0.049(6) 0.072(8) -0.024(6) 0.000(5) 0.021(5)
C23 0.059(7) 0.023(5) 0.047(6) -0.001(4) 0.010(5) 0.008(5)
C24 0.053(6) 0.030(5) 0.055(7) -0.021(5) -0.001(5) 0.015(5)
C25 0.025(5) 0.022(4) 0.053(6) 0.010(4) -0.003(4) -0.002(4)
C26 0.068(7) 0.041(6) 0.055(7) 0.017(5) -0.022(6) -0.018(5)
C27 0.072(8) 0.032(6) 0.097(10) 0.030(6) -0.030(7) -0.024(5)
C28 0.044(6) 0.012(5) 0.133(12) 0.014(6) -0.003(7) -0.004(4)
C29 0.046(7) 0.035(6) 0.101(10) -0.034(6) 0.021(6) -0.013(5)
C30 0.047(6) 0.022(4) 0.067(7) -0.010(5) 0.018(5) -0.004(4)
C31 0.037(5) 0.020(4) 0.025(4) 0.009(4) -0.001(4) 0.005(4)
C32 0.046(6) 0.032(5) 0.029(5) -0.007(4) 0.007(4) -0.005(4)
C33 0.065(7) 0.031(5) 0.026(5) 0.001(4) 0.019(5) 0.000(5)
C34 0.039(6) 0.039(5) 0.034(5) 0.003(4) 0.012(4) 0.019(4)
C35 0.042(6) 0.044(5) 0.022(5) 0.011(4) 0.006(4) 0.007(4)
C36 0.035(5) 0.032(5) 0.019(4) 0.005(3) 0.004(4) 0.003(4)
C37 0.036(5) 0.015(4) 0.020(4) -0.002(3) -0.011(4) 0.000(3)
C38 0.036(5) 0.024(4) 0.028(5) -0.006(4) -0.005(4) -0.002(4)
C39 0.029(5) 0.041(5) 0.055(6) -0.025(5) -0.004(5) -0.002(4)
C40 0.038(6) 0.034(5) 0.043(6) -0.005(4) -0.018(5) 0.009(4)
C41 0.056(6) 0.029(5) 0.037(5) 0.006(4) -0.021(5) 0.003(5)
C42 0.052(6) 0.024(4) 0.022(5) -0.005(4) -0.009(4) 0.000(4)
C43 0.034(5) 0.013(4) 0.024(4) 0.001(3) 0.002(4) 0.004(3)
C44 0.040(5) 0.032(5) 0.031(5) -0.002(4) 0.008(4) -0.004(4)
C45 0.056(6) 0.040(5) 0.032(5) -0.010(4) 0.009(5) 0.002(5)
C46 0.067(7) 0.028(5) 0.032(5) -0.011(4) -0.008(5) 0.002(5)
C47 0.048(6) 0.023(4) 0.041(6) -0.006(4) -0.011(5) -0.001(4)
C48 0.033(5) 0.018(4) 0.037(5) -0.003(4) 0.002(4) 0.006(4)
C49 0.065(8) 0.063(8) 0.111(11) 0.001(8) 0.001(8) 0.022(6)
O1 0.031(3) 0.021(3) 0.016(3) 0.001(2) 0.001(2) 0.000(2)
O2 0.044(4) 0.024(3) 0.049(4) 0.011(3) -0.004(3) -0.008(3)
O3 0.039(4) 0.065(4) 0.032(4) 0.001(3) -0.009(3) 0.012(3)
O4 0.042(4) 0.028(3) 0.026(3) -0.008(3) 0.005(3) 0.002(3)
P1 0.0293(12) 0.0157(10) 0.0273(12) 0.0030(9) 0.0002(10) -0.0031(9)
P2 0.0271(12) 0.0170(10) 0.0198(11) -0.0012(8) -0.0018(9) 0.0002(8)
Fe1 0.0283(6) 0.0207(6) 0.0187(6) -0.0023(5) 0.0007(5) -0.0044(5)
Fe2 0.0260(6) 0.0183(6) 0.0204(6) 0.0007(5) -0.0001(5) -0.0006(5)
Fe3 0.0327(7) 0.0290(6) 0.0195(6) 0.0060(5) -0.0003(5) -0.0017(5)
Fe4 0.0346(7) 0.0169(6) 0.0232(6) 0.0011(5) -0.0009(5) 0.0029(5)
Pd1 0.0283(4) 0.0139(3) 0.0213(3) 0.0014(2) -0.0010(3) -0.0014(3)
Cl1 0.0459(13) 0.0169(10) 0.0436(13) 0.0066(9) -0.0025(11) 0.0009(9)
Cl2 0.081(2) 0.0603(18) 0.0532(18) -0.0051(14) -0.0136(15) 0.0021(15)
Cl3 0.091(3) 0.112(3) 0.083(3) 0.033(2) 0.005(2) 0.014(2)
Cl4 0.136(4) 0.160(5) 0.151(5) -0.022(4) 0.014(3) 0.031(4)
B1 0.067(10) 0.048(9) 0.131(17) 0.027(10) -0.024(11) -0.012(8)
F2 0.066(5) 0.056(4) 0.173(8) 0.020(5) -0.011(5) -0.023(4)

loop_
_atom_type_symbol
_atom_type_description
_atom_type_scat_dispersion_real
_atom_type_scat_dispersion_imag
_atom_type_scat_source
C C 0.0033 0.0016 'International Tables Vol C Tables 4.2.6.8 and 6.1.1.4'
H H 0.0000 0.0000 'International Tables Vol C Tables 4.2.6.8 and 6.1.1.4'
O O 0.0106 0.0060 'International Tables Vol C Tables 4.2.6.8 and 6.1.1.4'
P P 0.1023 0.0942 'International Tables Vol C Tables 4.2.6.8 and 6.1.1.4'
Fe Fe 0.3463 0.8444 'International Tables Vol C Tables 4.2.6.8 and 6.1.1.4'
Pd Pd -0.9988 1.0072 'International Tables Vol C Tables 4.2.6.8 and 6.1.1.4'
Cl Cl 0.1484 0.1585 'International Tables Vol C Tables 4.2.6.8 and 6.1.1.4'
B B 0.0013 0.0007 'International Tables Vol C Tables 4.2.6.8 and 6.1.1.4'
F F 0.0171 0.0103 'International Tables Vol C Tables 4.2.6.8 and 6.1.1.4'

loop_
_geom_angle_atom_site_label_1
_geom_angle_atom_site_label_2
_geom_angle_atom_site_label_3
_geom_angle
_geom_angle_site_symmetry_1
_geom_angle_site_symmetry_3
O1 C1 Fe4 127.2(5) . .
O1 C1 Fe2 131.9(6) . .
Fe4 C1 Fe2 82.4(3) . .
O1 C1 Fe1 132.8(5) . .
Fe4 C1 Fe1 81.8(3) . .
Fe2 C1 Fe1 82.1(3) . .
O2 C2 Fe4 133.6(7) . .
O2 C2 Fe3 132.8(7) . .
Fe4 C2 Fe3 78.8(3) . .
O2 C2 Fe2 132.5(7) . .
Fe4 C2 Fe2 78.9(3) . .
Fe3 C2 Fe2 78.1(3) . .
O3 C3 Fe3 136.5(7) . .
O3 C3 Fe4 133.5(7) . .
Fe3 C3 Fe4 79.2(3) . .
O3 C3 Fe1 129.1(7) . .
Fe3 C3 Fe1 78.5(3) . .
Fe4 C3 Fe1 77.5(3) . .
O4 C4 Fe3 134.3(6) . .
O4 C4 Fe1 131.7(6) . .
Fe3 C4 Fe1 79.3(3) . .
O4 C4 Fe2 132.1(7) . .
Fe3 C4 Fe2 78.6(3) . .
Fe1 C4 Fe2 79.3(3) . .
C9 C5 C6 109.0(8) . .
C9 C5 P1 122.4(7) . .
C6 C5 P1 128.0(6) . .
C9 C5 Fe1 69.8(5) . .
C6 C5 Fe1 71.0(4) . .
P1 C5 Fe1 132.3(4) . .
C7 C6 C5 106.5(8) . .
C7 C6 Fe1 69.4(5) . .
C5 C6 Fe1 70.4(5) . .
C7 C6 H6 126.7 . .
C5 C6 H6 126.7 . .
Fe1 C6 H6 126.7 . .
C8 C7 C6 109.6(8) . .
C8 C7 Fe1 71.0(5) . .
C6 C7 Fe1 72.0(5) . .
C8 C7 H7 125.2 . .
C6 C7 H7 125.2 . .
Fe1 C7 H7 125.2 . .
C7 C8 C9 108.3(8) . .
C7 C8 Fe1 70.6(5) . .
C9 C8 Fe1 70.5(5) . .
C7 C8 H8 125.9 . .
C9 C8 H8 125.9 . .
Fe1 C8 H8 125.9 . .
C5 C9 C8 106.6(8) . .
C5 C9 Fe1 71.3(5) . .
C8 C9 Fe1 70.3(5) . .
C5 C9 H9 126.6 . .
C8 C9 H9 126.6 . .
Fe1 C9 H9 126.6 . .
C14 C10 C11 107.0(7) . .
C14 C10 P2 129.5(6) . .
C11 C10 P2 123.2(6) . .
C14 C10 Fe2 69.2(4) . .
C11 C10 Fe2 68.1(4) . .
P2 C10 Fe2 132.5(4) . .
C12 C11 C10 109.2(8) . .
C12 C11 Fe2 71.9(5) . .
C10 C11 Fe2 72.7(4) . .
C12 C11 H11 125.3 . .
C10 C11 H11 125.3 . .
Fe2 C11 H11 125.3 . .
C11 C12 C13 107.3(7) . .
C11 C12 Fe2 69.7(5) . .
C13 C12 Fe2 69.8(5) . .
C11 C12 H12 126.4 . .
C13 C12 H12 126.4 . .
Fe2 C12 H12 126.4 . .
C14 C13 C12 108.9(7) . .
C14 C13 Fe2 71.0(4) . .
C12 C13 Fe2 71.1(5) . .
C14 C13 H13 125.5 . .
C12 C13 H13 125.5 . .
Fe2 C13 H13 125.5 . .
C13 C14 C10 107.4(7) . .
C13 C14 Fe2 70.0(5) . .
C10 C14 Fe2 72.1(4) . .
C13 C14 H14 126.2 . .
C10 C14 H14 126.2 . .
Fe2 C14 H14 126.2 . .
C16 C15 C19 108.0(11) . .
C16 C15 Fe3 69.9(6) . .
C19 C15 Fe3 70.0(5) . .
C16 C15 H15 126.0 . .
C19 C15 H15 126.0 . .
Fe3 C15 H15 126.0 . .
C15 C16 C17 109.5(11) . .
C15 C16 Fe3 72.3(6) . .
C17 C16 Fe3 70.8(6) . .
C15 C16 H16 125.2 . .
C17 C16 H16 125.2 . .
Fe3 C16 H16 125.2 . .
C16 C17 C18 106.0(11) . .
C16 C17 Fe3 70.3(6) . .
C18 C17 Fe3 69.8(6) . .
C16 C17 H17 127.0 . .
C18 C17 H17 127.0 . .
Fe3 C17 H17 127.0 . .
C19 C18 C17 107.1(11) . .
C19 C18 Fe3 71.2(6) . .
C17 C18 Fe3 70.3(6) . .
C19 C18 H18 126.4 . .
C17 C18 H18 126.4 . .
Fe3 C18 H18 126.4 . .
C18 C19 C15 109.4(10) . .
C18 C19 Fe3 70.6(6) . .
C15 C19 Fe3 71.8(5) . .
C18 C19 H19 125.3 . .
C15 C19 H19 125.3 . .
Fe3 C19 H19 125.3 . .
C24 C20 C21 108.2(10) . .
C24 C20 Fe4 71.0(6) . .
C21 C20 Fe4 69.7(6) . .
C24 C20 H20 125.9 . .
C21 C20 H20 125.9 . .
Fe4 C20 H20 125.9 . .
C20 C21 C22 108.5(10) . .
C20 C21 Fe4 71.6(6) . .
C22 C21 Fe4 72.0(6) . .
C20 C21 H21 125.7 . .
C22 C21 H21 125.7 . .
Fe4 C21 H21 125.7 . .
C23 C22 C21 105.8(10) . .
C23 C22 Fe4 69.8(5) . .
C21 C22 Fe4 68.6(5) . .
C23 C22 H22 127.1 . .
C21 C22 H22 127.1 . .
Fe4 C22 H22 127.1 . .
C22 C23 C24 108.6(9) . .
C22 C23 Fe4 71.9(5) . .
C24 C23 Fe4 70.6(5) . .
C22 C23 H23 125.7 . .
C24 C23 H23 125.7 . .
Fe4 C23 H23 125.7 . .
C20 C24 C23 108.9(10) . .
C20 C24 Fe4 71.5(6) . .
C23 C24 Fe4 70.5(5) . .
C20 C24 H24 125.6 . .
C23 C24 H24 125.5 . .
Fe4 C24 H24 125.6 . .
C26 C25 C30 120.1(8) . .
C26 C25 P1 117.7(7) . .
C30 C25 P1 122.2(7) . .
C25 C26 C27 120.5(11) . .
C25 C26 H26 119.7 . .
C27 C26 H26 119.7 . .
C28 C27 C26 119.1(11) . .
C28 C27 H27 120.5 . .
C26 C27 H27 120.5 . .
C29 C28 C27 121.2(9) . .
C29 C28 H28 119.4 . .
C27 C28 H28 119.4 . .
C28 C29 C30 120.3(10) . .
C28 C29 H29 119.9 . .
C30 C29 H29 119.9 . .
C25 C30 C29 118.7(10) . .
C25 C30 H30 120.6 . .
C29 C30 H30 120.6 . .
C36 C31 C32 120.1(8) . .
C36 C31 P1 119.2(6) . .
C32 C31 P1 120.7(7) . .
C31 C32 C33 118.8(9) . .
C31 C32 H32 120.6 . .
C33 C32 H32 120.6 . .
C34 C33 C32 120.5(9) . .
C34 C33 H33 119.8 . .
C32 C33 H33 119.8 . .
C35 C34 C33 120.2(8) . .
C35 C34 H34 119.9 . .
C33 C34 H34 119.9 . .
C34 C35 C36 119.9(9) . .
C34 C35 H35 120.1 . .
C36 C35 H35 120.1 . .
C35 C36 C31 120.5(8) . .
C35 C36 H36 119.8 . .
C31 C36 H36 119.8 . .
C42 C37 C38 118.5(8) . .
C42 C37 P2 118.2(7) . .
C38 C37 P2 123.3(6) . .
C39 C38 C37 120.2(8) . .
C39 C38 H38 119.9 . .
C37 C38 H38 119.9 . .
C40 C39 C38 120.3(9) . .
C40 C39 H39 119.8 . .
C38 C39 H39 119.8 . .
C39 C40 C41 119.9(8) . .
C39 C40 H40 120.1 . .
C41 C40 H40 120.1 . .
C42 C41 C40 120.0(9) . .
C42 C41 H41 120.0 . .
C40 C41 H41 120.0 . .
C41 C42 C37 121.1(9) . .
C41 C42 H42 119.5 . .
C37 C42 H42 119.5 . .
C44 C43 C48 120.9(7) . .
C44 C43 P2 120.6(6) . .
C48 C43 P2 118.4(6) . .
C43 C44 C45 119.7(8) . .
C43 C44 H44 120.2 . .
C45 C44 H44 120.2 . .
C44 C45 C46 119.4(9) . .
C44 C45 H45 120.3 . .
C46 C45 H45 120.3 . .
C47 C46 C45 120.5(8) . .
C47 C46 H46 119.8 . .
C45 C46 H46 119.8 . .
C46 C47 C48 120.4(9) . .
C46 C47 H47 119.8 . .
C48 C47 H47 119.8 . .
C47 C48 C43 119.1(8) . .
C47 C48 H48 120.4 . .
C43 C48 H48 120.4 . .
Cl3 C49 Cl2 112.6(6) . .
Cl3 C49 H49A 109.1 . .
Cl2 C49 H49A 109.1 . .
Cl3 C49 H49B 109.1 . .
Cl2 C49 H49B 109.1 . .
H49A C49 H49B 107.8 . .
Cl4 C50 Cl4 107.6(13) . 3
Cl4 C50 H50A 110.2 . .
Cl4 C50 H50A 110.2 3 .
Cl4 C50 H50B 110.2 . .
Cl4 C50 H50B 110.2 3 .
H50A C50 H50B 108.5 . .
C1 O1 Pd1 119.5(5) . .
C5 P1 C31 106.2(4) . .
C5 P1 C25 105.0(4) . .
C31 P1 C25 103.5(4) . .
C5 P1 Pd1 101.5(3) . .
C31 P1 Pd1 115.9(3) . .
C25 P1 Pd1 123.1(3) . .
C10 P2 C37 103.7(4) . .
C10 P2 C43 107.1(4) . .
C37 P2 C43 104.4(3) . .
C10 P2 Pd1 104.8(3) . .
C37 P2 Pd1 122.4(3) . .
C43 P2 Pd1 113.3(3) . .
C1 Fe1 C4 98.6(3) . .
C1 Fe1 C3 98.4(3) . .
C4 Fe1 C3 98.7(3) . .
C1 Fe1 C7 148.4(3) . .
C4 Fe1 C7 112.4(3) . .
C3 Fe1 C7 83.5(4) . .
C1 Fe1 C8 147.6(3) . .
C4 Fe1 C8 83.8(4) . .
C3 Fe1 C8 113.3(4) . .
C7 Fe1 C8 38.4(4) . .
C1 Fe1 C9 108.5(3) . .
C4 Fe1 C9 93.1(3) . .
C3 Fe1 C9 148.6(3) . .
C7 Fe1 C9 65.2(4) . .
C8 Fe1 C9 39.2(3) . .
C1 Fe1 C5 91.0(3) . .
C4 Fe1 C5 130.8(3) . .
C3 Fe1 C5 127.6(3) . .
C7 Fe1 C5 64.3(3) . .
C8 Fe1 C5 64.7(3) . .
C9 Fe1 C5 38.8(3) . .
C1 Fe1 C6 109.9(3) . .
C4 Fe1 C6 148.4(3) . .
C3 Fe1 C6 90.6(3) . .
C7 Fe1 C6 38.5(3) . .
C8 Fe1 C6 64.8(3) . .
C9 Fe1 C6 65.5(3) . .
C5 Fe1 C6 38.7(3) . .
C1 Fe1 Fe4 48.7(2) . .
C4 Fe1 Fe4 97.4(2) . .
C3 Fe1 Fe4 50.2(2) . .
C7 Fe1 Fe4 128.6(3) . .
C8 Fe1 Fe4 163.5(3) . .
C9 Fe1 Fe4 156.1(3) . .
C5 Fe1 Fe4 123.6(2) . .
C6 Fe1 Fe4 111.5(2) . .
C1 Fe1 Fe3 94.7(2) . .
C4 Fe1 Fe3 50.4(2) . .
C3 Fe1 Fe3 49.4(2) . .
C7 Fe1 Fe3 109.6(2) . .
C8 Fe1 Fe3 110.8(2) . .
C9 Fe1 Fe3 139.9(2) . .
C5 Fe1 Fe3 173.9(2) . .
C6 Fe1 Fe3 136.4(2) . .
Fe4 Fe1 Fe3 59.66(4) . .
C1 Fe1 Fe2 48.8(2) . .
C4 Fe1 Fe2 50.4(2) . .
C3 Fe1 Fe2 96.4(2) . .
C7 Fe1 Fe2 162.7(2) . .
C8 Fe1 Fe2 129.2(3) . .
C9 Fe1 Fe2 113.3(3) . .
C5 Fe1 Fe2 126.3(2) . .
C6 Fe1 Fe2 158.3(2) . .
Fe4 Fe1 Fe2 60.08(4) . .
Fe3 Fe1 Fe2 59.55(4) . .
C1 Fe2 C4 98.6(3) . .
C1 Fe2 C2 97.4(3) . .
C4 Fe2 C2 100.4(3) . .
C1 Fe2 C11 110.9(3) . .
C4 Fe2 C11 89.3(3) . .
C2 Fe2 C11 148.4(3) . .
C1 Fe2 C13 146.3(3) . .
C4 Fe2 C13 114.4(3) . .
C2 Fe2 C13 83.7(3) . .
C11 Fe2 C13 65.0(3) . .
C1 Fe2 C14 107.6(3) . .
C4 Fe2 C14 148.7(3) . .
C2 Fe2 C14 93.2(3) . .
C11 Fe2 C14 65.7(3) . .
C13 Fe2 C14 39.0(3) . .
C1 Fe2 C12 149.3(3) . .
C4 Fe2 C12 83.0(3) . .
C2 Fe2 C12 112.6(3) . .
C11 Fe2 C12 38.4(3) . .
C13 Fe2 C12 39.1(3) . .
C14 Fe2 C12 65.7(3) . .
C1 Fe2 C10 90.9(3) . .
C4 Fe2 C10 126.4(3) . .
C2 Fe2 C10 130.7(3) . .
C11 Fe2 C10 39.2(3) . .
C13 Fe2 C10 64.6(3) . .
C14 Fe2 C10 38.7(3) . .
C12 Fe2 C10 64.8(3) . .
C1 Fe2 Fe3 95.3(2) . .
C4 Fe2 Fe3 50.6(2) . .
C2 Fe2 Fe3 50.5(2) . .
C11 Fe2 Fe3 135.6(2) . .
C13 Fe2 Fe3 110.5(2) . .
C14 Fe2 Fe3 139.8(2) . .
C12 Fe2 Fe3 108.7(2) . .
C10 Fe2 Fe3 173.5(2) . .
C1 Fe2 Fe4 48.5(2) . .
C4 Fe2 Fe4 96.8(2) . .
C2 Fe2 Fe4 49.8(2) . .
C11 Fe2 Fe4 159.1(2) . .
C13 Fe2 Fe4 128.6(2) . .
C14 Fe2 Fe4 113.3(2) . .
C12 Fe2 Fe4 162.2(2) . .
C10 Fe2 Fe4 126.5(2) . .
Fe3 Fe2 Fe4 59.67(4) . .
C1 Fe2 Fe1 49.0(2) . .
C4 Fe2 Fe1 50.3(2) . .
C2 Fe2 Fe1 97.0(2) . .
C11 Fe2 Fe1 111.9(2) . .
C13 Fe2 Fe1 164.6(2) . .
C14 Fe2 Fe1 155.4(2) . .
C12 Fe2 Fe1 128.9(2) . .
C10 Fe2 Fe1 123.5(2) . .
Fe3 Fe2 Fe1 60.13(4) . .
Fe4 Fe2 Fe1 59.54(4) . .
C3 Fe3 C4 101.4(3) . .
C3 Fe3 C2 99.5(3) . .
C4 Fe3 C2 101.4(3) . .
C3 Fe3 C16 103.8(4) . .
C4 Fe3 C16 92.7(5) . .
C2 Fe3 C16 149.8(4) . .
C3 Fe3 C18 104.6(4) . .
C4 Fe3 C18 149.2(4) . .
C2 Fe3 C18 90.4(5) . .
C16 Fe3 C18 65.3(5) . .
C3 Fe3 C17 83.5(4) . .
C4 Fe3 C17 129.6(6) . .
C2 Fe3 C17 127.6(6) . .
C16 Fe3 C17 38.9(5) . .
C18 Fe3 C17 39.9(5) . .
C3 Fe3 C19 142.8(4) . .
C4 Fe3 C19 113.7(4) . .
C2 Fe3 C19 85.9(4) . .
C16 Fe3 C19 63.9(4) . .
C18 Fe3 C19 38.2(4) . .
C17 Fe3 C19 65.0(4) . .
C3 Fe3 C15 141.5(4) . .
C4 Fe3 C15 84.9(4) . .
C2 Fe3 C15 116.6(4) . .
C16 Fe3 C15 37.7(4) . .
C18 Fe3 C15 64.4(4) . .
C17 Fe3 C15 64.5(5) . .
C19 Fe3 C15 38.2(4) . .
C3 Fe3 Fe4 50.7(2) . .
C4 Fe3 Fe4 97.6(2) . .
C2 Fe3 Fe4 50.3(2) . .
C16 Fe3 Fe4 153.9(4) . .
C18 Fe3 Fe4 111.7(3) . .
C17 Fe3 Fe4 121.4(4) . .
C19 Fe3 Fe4 131.1(3) . .
C15 Fe3 Fe4 167.0(3) . .
C3 Fe3 Fe2 99.2(3) . .
C4 Fe3 Fe2 50.8(2) . .
C2 Fe3 Fe2 51.4(2) . .
C16 Fe3 Fe2 140.3(4) . .
C18 Fe3 Fe2 138.0(4) . .
C17 Fe3 Fe2 177.2(3) . .
C19 Fe3 Fe2 112.2(3) . .
C15 Fe3 Fe2 113.3(3) . .
Fe4 Fe3 Fe2 60.40(5) . .
C3 Fe3 Fe1 52.1(3) . .
C4 Fe3 Fe1 50.4(2) . .
C2 Fe3 Fe1 97.8(2) . .
C16 Fe3 Fe1 111.6(3) . .
C18 Fe3 Fe1 156.3(4) . .
C17 Fe3 Fe1 122.3(4) . .
C19 Fe3 Fe1 164.0(3) . .
C15 Fe3 Fe1 128.8(3) . .
Fe4 Fe3 Fe1 59.84(4) . .
Fe2 Fe3 Fe1 60.32(4) . .
C1 Fe4 C2 99.4(3) . .
C1 Fe4 C3 101.3(3) . .
C2 Fe4 C3 99.4(4) . .
C1 Fe4 C21 94.0(4) . .
C2 Fe4 C21 148.6(4) . .
C3 Fe4 C21 105.6(5) . .
C1 Fe4 C23 152.1(4) . .
C2 Fe4 C23 92.0(4) . .
C3 Fe4 C23 101.8(4) . .
C21 Fe4 C23 64.7(4) . .
C1 Fe4 C24 116.7(4) . .
C2 Fe4 C24 84.5(4) . .
C3 Fe4 C24 140.7(4) . .
C21 Fe4 C24 64.1(4) . .
C23 Fe4 C24 38.9(4) . .
C1 Fe4 C20 87.8(3) . .
C2 Fe4 C20 113.3(4) . .
C3 Fe4 C20 144.1(5) . .
C21 Fe4 C20 38.7(4) . .
C23 Fe4 C20 64.3(4) . .
C24 Fe4 C20 37.5(4) . .
C1 Fe4 C22 130.8(4) . .
C2 Fe4 C22 128.4(4) . .
C3 Fe4 C22 83.5(4) . .
C21 Fe4 C22 39.4(4) . .
C23 Fe4 C22 38.4(4) . .
C24 Fe4 C22 64.7(4) . .
C20 Fe4 C22 65.1(4) . .
C1 Fe4 Fe3 95.9(2) . .
C2 Fe4 Fe3 50.9(2) . .
C3 Fe4 Fe3 50.1(3) . .
C21 Fe4 Fe3 155.1(4) . .
C23 Fe4 Fe3 110.9(3) . .
C24 Fe4 Fe3 129.2(3) . .
C20 Fe4 Fe3 164.2(4) . .
C22 Fe4 Fe3 121.5(3) . .
C1 Fe4 Fe1 49.5(2) . .
C2 Fe4 Fe1 98.8(2) . .
C3 Fe4 Fe1 52.4(2) . .
C21 Fe4 Fe1 111.4(3) . .
C23 Fe4 Fe1 153.2(3) . .
C24 Fe4 Fe1 166.1(3) . .
C20 Fe4 Fe1 130.8(3) . .
C22 Fe4 Fe1 121.1(3) . .
Fe3 Fe4 Fe1 60.50(4) . .
C1 Fe4 Fe2 49.1(2) . .
C2 Fe4 Fe2 51.3(2) . .
C3 Fe4 Fe2 98.3(3) . .
C21 Fe4 Fe2 139.7(4) . .
C23 Fe4 Fe2 140.6(3) . .
C24 Fe4 Fe2 113.6(3) . .
C20 Fe4 Fe2 113.2(3) . .
C22 Fe4 Fe2 178.2(3) . .
Fe3 Fe4 Fe2 59.92(4) . .
Fe1 Fe4 Fe2 60.38(4) . .
O1 Pd1 Cl1 177.59(16) . .
O1 Pd1 P1 83.10(15) . .
Cl1 Pd1 P1 94.73(8) . .
O1 Pd1 P2 84.00(15) . .
Cl1 Pd1 P2 98.03(8) . .
P1 Pd1 P2 165.57(7) . .
F1 B1 F3' 120.4(18) . .
F1 B1 F2 116.2(17) . .
F3' B1 F2 121.2(16) . .
F1 B1 F3 132(2) . .
F3' B1 F3 42.0(10) . .
F2 B1 F3 104.6(12) . .
F1 B1 F4' 51.8(14) . .
F3' B1 F4' 95.9(17) . .
F2 B1 F4' 106.7(15) . .
F3 B1 F4' 137.0(17) . .
F1 B1 F1' 50.1(14) . .
F3' B1 F1' 115.5(16) . .
F2 B1 F1' 112.0(14) . .
F3 B1 F1' 93.1(14) . .
F4' B1 F1' 101.5(15) . .
F1 B1 F4 101(2) . .
F3' B1 F4 53.5(14) . .
F2 B1 F4 102.3(18) . .
F3 B1 F4 93.4(17) . .
F4' B1 F4 51.7(14) . .
F1' B1 F4 142.1(17) . .

loop_
_geom_bond_atom_site_label_1
_geom_bond_atom_site_label_2
_geom_bond_distance
_geom_bond_site_symmetry_2
C1 O1 1.287(9) .
C1 Fe4 1.909(7) .
C1 Fe2 1.927(8) .
C1 Fe1 1.932(8) .
C2 O2 1.195(9) .
C2 Fe4 1.968(8) .
C2 Fe3 1.984(8) .
C2 Fe2 2.009(8) .
C3 O3 1.202(9) .
C3 Fe3 1.960(9) .
C3 Fe4 1.977(8) .
C3 Fe1 2.039(9) .
C4 O4 1.201(9) .
C4 Fe3 1.984(8) .
C4 Fe1 1.984(8) .
C4 Fe2 1.988(8) .
C5 C9 1.414(11) .
C5 C6 1.416(11) .
C5 P1 1.812(8) .
C5 Fe1 2.135(8) .
C6 C7 1.403(11) .
C6 Fe1 2.143(8) .
C6 H6 1.0000 .
C7 C8 1.388(13) .
C7 Fe1 2.109(8) .
C7 H7 1.0000 .
C8 C9 1.419(12) .
C8 Fe1 2.113(8) .
C8 H8 1.0000 .
C9 Fe1 2.116(8) .
C9 H9 1.0000 .
C10 C14 1.426(10) .
C10 C11 1.436(10) .
C10 P2 1.801(8) .
C10 Fe2 2.172(8) .
C11 C12 1.397(11) .
C11 Fe2 2.110(8) .
C11 H11 1.0000 .
C12 C13 1.426(12) .
C12 Fe2 2.137(8) .
C12 H12 1.0000 .
C13 C14 1.420(11) .
C13 Fe2 2.120(8) .
C13 H13 1.0000 .
C14 Fe2 2.133(8) .
C14 H14 1.0000 .
C15 C16 1.361(15) .
C15 C19 1.377(13) .
C15 Fe3 2.118(9) .
C15 H15 1.0000 .
C16 C17 1.393(17) .
C16 Fe3 2.088(10) .
C16 H16 1.0000 .
C17 C18 1.428(17) .
C17 Fe3 2.095(10) .
C17 H17 1.0000 .
C18 C19 1.370(15) .
C18 Fe3 2.088(10) .
C18 H18 1.0000 .
C19 Fe3 2.096(9) .
C19 H19 1.0000 .
C20 C24 1.346(14) .
C20 C21 1.383(16) .
C20 Fe4 2.097(9) .
C20 H20 1.0000 .
C21 C22 1.412(15) .
C21 Fe4 2.073(10) .
C21 H21 1.0000 .
C22 C23 1.382(13) .
C22 Fe4 2.117(9) .
C22 H22 1.0000 .
C23 C24 1.392(13) .
C23 Fe4 2.090(9) .
C23 H23 1.0000 .
C24 Fe4 2.091(9) .
C24 H24 1.0000 .
C25 C26 1.374(13) .
C25 C30 1.384(12) .
C25 P1 1.822(8) .
C26 C27 1.390(12) .
C26 H26 0.9500 .
C27 C28 1.378(16) .
C27 H27 0.9500 .
C28 C29 1.348(16) .
C28 H28 0.9500 .
C29 C30 1.414(12) .
C29 H29 0.9500 .
C30 H30 0.9500 .
C31 C36 1.390(11) .
C31 C32 1.391(11) .
C31 P1 1.817(8) .
C32 C33 1.397(12) .
C32 H32 0.9500 .
C33 C34 1.391(12) .
C33 H33 0.9500 .
C34 C35 1.375(12) .
C34 H34 0.9500 .
C35 C36 1.384(11) .
C35 H35 0.9500 .
C36 H36 0.9500 .
C37 C42 1.392(11) .
C37 C38 1.392(11) .
C37 P2 1.814(8) .
C38 C39 1.387(12) .
C38 H38 0.9500 .
C39 C40 1.376(13) .
C39 H39 0.9500 .
C40 C41 1.381(12) .
C40 H40 0.9500 .
C41 C42 1.371(12) .
C41 H41 0.9500 .
C42 H42 0.9500 .
C43 C44 1.378(11) .
C43 C48 1.389(11) .
C43 P2 1.822(8) .
C44 C45 1.392(11) .
C44 H44 0.9500 .
C45 C46 1.392(13) .
C45 H45 0.9500 .
C46 C47 1.373(13) .
C46 H46 0.9500 .
C47 C48 1.387(11) .
C47 H47 0.9500 .
C48 H48 0.9500 .
C49 Cl3 1.734(13) .
C49 Cl2 1.764(13) .
C49 H49A 0.9900 .
C49 H49B 0.9900 .
C50 Cl4 1.780(15) .
C50 Cl4 1.780(15) 3
C50 H50A 0.9900 .
C50 H50B 0.9900 .
O1 Pd1 2.028(5) .
P1 Pd1 2.296(2) .
P2 Pd1 2.305(2) .
Fe1 Fe4 2.5139(16) .
Fe1 Fe3 2.5307(16) .
Fe1 Fe2 2.5354(16) .
Fe2 Fe3 2.5157(16) .
Fe2 Fe4 2.5279(16) .
Fe3 Fe4 2.5094(16) .
Pd1 Cl1 2.257(2) .
B1 F1 1.17(2) .
B1 F3' 1.30(2) .
B1 F2 1.351(15) .
B1 F3 1.41(2) .
B1 F4' 1.41(2) .
B1 F1' 1.46(2) .
B1 F4 1.56(4) .
